data_7128040
loop_
_publ_author_name
'Zhang, Wenbin'
'Guo, Siru'
'Han, Shujuan'
'Wang, Liying'
'Zhou, Xin'
'Yang, Zhihua'
'Pan, Shilie'

_publ_section_title
;
 BaB<sub>4</sub>O<sub>5</sub>F<sub>4</sub> with reversible phase
 transition featuring unprecedented fundamental building blocks of
 [B<sub>16</sub>O<sub>21</sub>F<sub>16</sub>] in the <i>\a</i>-phase and
 [B<sub>4</sub>O<sub>6</sub>F<sub>4</sub>] in the <i>\b</i>-phase.
;
_journal_issue 34
_journal_name_full 'Chemical communications (Cambridge, England)'
_journal_page_first 4182
_journal_page_last 4185
_journal_paper_doi 10.1039/d1cc00701g
_journal_volume 57
_journal_year 2021
_chemical_formula_moiety 'B4 Ba F4 O5'
_chemical_formula_sum 'B4 Ba F4 O5'
_chemical_formula_weight 336.58
_space_group_crystal_system monoclinic
_space_group_IT_number 4
_space_group_name_Hall 'P 2yb'
_space_group_name_H-M_alt 'P 1 21 1'
_audit_creation_date 2021-01-28
_audit_creation_method
;
Olex2 1.3
(compiled 2020.11.12 svn.r5f609507 for OlexSys, GUI svn.r6226)
;
_audit_update_record
;
2021-01-28 deposited with the CCDC.	2021-03-16 downloaded from the CCDC.
;
_cell_angle_alpha 90
_cell_angle_beta 91.9340(12)
_cell_angle_gamma 90
_cell_formula_units_Z 8
_cell_length_a 4.8464(2)
_cell_length_b 18.6556(6)
_cell_length_c 14.1231(5)
_cell_measurement_reflns_used 9878
_cell_measurement_temperature 153.0
_cell_measurement_theta_max 27.55
_cell_measurement_theta_min 3.09
_cell_volume 1276.18(8)
_computing_cell_refinement 'SAINT V8.40A (Bruker, 2019)'
_computing_data_reduction 'SAINT V8.40A (Bruker, 2019)'
_computing_molecular_graphics 'Olex2 1.3 (Dolomanov et al., 2009)'
_computing_publication_material 'Olex2 1.3 (Dolomanov et al., 2009)'
_computing_structure_refinement 'SHELXL 2018/3 (Sheldrick, 2015)'
_diffrn_ambient_temperature 153.0
_diffrn_measured_fraction_theta_full 0.997
_diffrn_measured_fraction_theta_max 0.996
_diffrn_measurement_device_type 'Bruker APEX-II CCD'
_diffrn_measurement_method '\f and \w scans'
_diffrn_radiation_type MoK\a
_diffrn_radiation_wavelength 0.71073
_diffrn_reflns_av_R_equivalents 0.0451
_diffrn_reflns_av_unetI/netI 0.0402
_diffrn_reflns_Laue_measured_fraction_full 0.997
_diffrn_reflns_Laue_measured_fraction_max 0.996
_diffrn_reflns_limit_h_max 6
_diffrn_reflns_limit_h_min -6
_diffrn_reflns_limit_k_max 24
_diffrn_reflns_limit_k_min -24
_diffrn_reflns_limit_l_max 18
_diffrn_reflns_limit_l_min -18
_diffrn_reflns_number 21588
_diffrn_reflns_point_group_measured_fraction_full 0.990
_diffrn_reflns_point_group_measured_fraction_max 0.987
_diffrn_reflns_theta_full 25.242
_diffrn_reflns_theta_max 27.548
_diffrn_reflns_theta_min 2.183
_diffrn_source_current 1.4
_diffrn_source_power 0.07
_diffrn_source_voltage 50.0
_diffrn_standards_number 0
_exptl_absorpt_coefficient_mu 6.297
_exptl_absorpt_correction_T_max 0.0949
_exptl_absorpt_correction_T_min 0.0538
_exptl_absorpt_correction_type multi-scan
_exptl_absorpt_process_details
;
SADABS-2016/2 (Bruker,2016/2) was used for absorption correction.
wR2(int) was 0.1051 before and 0.0577 after correction.
The Ratio of minimum to maximum transmission is 0.5669.
The \l/2 correction factor is Not present.
;
_exptl_crystal_colour colourless
_exptl_crystal_density_diffrn 3.504
_exptl_crystal_description block
_exptl_crystal_F_000 1216
_exptl_crystal_size_max 0.273
_exptl_crystal_size_mid 0.124
_exptl_crystal_size_min 0.05
_refine_diff_density_max 0.592
_refine_diff_density_min -0.980
_refine_diff_density_rms 0.142
_refine_ls_abs_structure_details
;
 Refined as an inversion twin.
;
_refine_ls_abs_structure_Flack 0.48(2)
_refine_ls_extinction_method none
_refine_ls_goodness_of_fit_ref 1.019
_refine_ls_hydrogen_treatment undef
_refine_ls_matrix_type full
_refine_ls_number_parameters 506
_refine_ls_number_reflns 5826
_refine_ls_number_restraints 7
_refine_ls_restrained_S_all 1.019
_refine_ls_R_factor_all 0.0234
_refine_ls_R_factor_gt 0.0207
_refine_ls_shift/su_max 0.000
_refine_ls_shift/su_mean 0.000
_refine_ls_structure_factor_coef Fsqd
_refine_ls_weighting_details 'w=1/[\s^2^(Fo^2^)+(0.0220P)^2^] where P=(Fo^2^+2Fc^2^)/3'
_refine_ls_weighting_scheme calc
_refine_ls_wR_factor_gt 0.0495
_refine_ls_wR_factor_ref 0.0503
_reflns_Friedel_coverage 0.923
_reflns_Friedel_fraction_full 0.984
_reflns_Friedel_fraction_max 0.978
_reflns_number_gt 5458
_reflns_number_total 5826
_reflns_threshold_expression 'I > 2\s(I)'
_cod_data_source_file d1cc00701g2.cif
_cod_data_source_block babof
_cod_depositor_comments
;
The following automatic conversions were performed:

data item '_exptl_absorpt_correction_type' value 'Multi-scan' was
changed to 'multi-scan' in accordance with the
/home/data/users/saulius/crontab/automatic-downloads/rss-feeds/RSC/lib/dictionaries/cif_core.dic
dictionary named 'cif_core.dic' version 2.4.2 last updated on
2011-04-26.

Automatic conversion script
Id: cif_fix_values 7556 2019-12-06 15:28:31Z antanas 

 Adding full bibliography for 7128039--7128040.cif.
;
_cod_database_code 7128040
_shelx_shelxl_version_number 2018/3
_shelx_space_group_comment
;
The symmetry employed for this shelxl refinement is uniquely defined
by the following loop, which should always be used as a source of
symmetry information in preference to the above space-group names.
They are only intended as comments.
;
_shelx_estimated_absorpt_t_max 0.744
_shelx_estimated_absorpt_t_min 0.278
_olex2_refinement_description
;
1. Twinned data refinement
 Scales: 0.52(2)
 0.48(2)
2. Uiso/Uaniso restraints and constraints
Uanis(B14) \\sim Ueq: with sigma of 0.001 and sigma for terminal atoms of 0.002
;
_olex2_submission_special_instructions 'No special instructions were received'

loop_
_space_group_symop_operation_xyz
'x, y, z'
'-x, y+1/2, -z'

loop_
_atom_site_label
_atom_site_type_symbol
_atom_site_fract_x
_atom_site_fract_y
_atom_site_fract_z
_atom_site_U_iso_or_equiv
_atom_site_adp_type
_atom_site_occupancy
_atom_site_site_symmetry_order
_atom_site_calc_flag
_atom_site_refinement_flags_posn
_atom_site_refinement_flags_adp
_atom_site_refinement_flags_occupancy
_atom_site_disorder_assembly
_atom_site_disorder_group
Ba1 Ba 0.40227(8) 0.23175(2) 0.50785(3) 0.01162(11) Uani 1 1 d . . . . .
Ba2 Ba 0.03965(8) 0.45836(2) 0.73694(3) 0.01108(11) Uani 1 1 d . . . . .
Ba3 Ba 0.46271(8) 0.23054(2) 0.01407(3) 0.01120(11) Uani 1 1 d . . . . .
Ba4 Ba 0.10004(9) 0.46319(2) 0.24102(3) 0.01210(11) Uani 1 1 d . . . . .
B1 B 0.639(2) 0.5503(6) 0.4216(8) 0.012(2) Uani 1 1 d . . . . .
B2 B 0.400(2) 0.0480(6) 0.0834(7) 0.011(2) Uani 1 1 d . . . . .
B3 B 1.062(2) 0.1262(7) 0.1728(8) 0.015(2) Uani 1 1 d . . . . .
B4 B 0.8770(18) 0.3779(5) -0.0021(6) 0.0114(17) Uani 1 1 d . . . . .
B5 B 0.2711(19) 0.2147(5) -0.2195(7) 0.011(2) Uani 1 1 d . . . . .
B6 B -0.036(2) 0.6311(6) 0.3310(8) 0.013(2) Uani 1 1 d . . . . .
B7 B 0.6215(19) 0.3091(5) 0.7495(6) 0.0102(16) Uani 1 1 d . . . . .
B8 B -0.0431(17) 0.3764(6) 0.5109(7) 0.017(2) Uani 1 1 d . . . . .
B9 B 0.5488(16) 0.3145(6) 0.2359(5) 0.0117(19) Uani 1 1 d . . . . .
B10 B 0.2419(19) 0.2195(6) 0.2792(7) 0.0116(18) Uani 1 1 d . . . . .
B11 B 0.457(2) 0.5675(6) 0.5825(7) 0.009(2) Uani 1 1 d . . . . .
B12 B -0.133(2) 0.1444(6) 0.3291(7) 0.010(2) Uani 1 1 d . . . . .
B13 B 0.7726(18) -0.0231(6) 0.0295(8) 0.015(2) Uani 1 1 d . . . . .
B14 B -0.5581(19) 0.5649(6) 0.0794(7) 0.008(2) Uani 1 1 d . U . . .
B15 B 0.889(2) 0.1436(6) -0.1670(7) 0.011(2) Uani 1 1 d . . . . .
B16 B 0.2681(18) 0.4771(6) 0.4730(8) 0.015(2) Uani 1 1 d . . . . .
O1 O 0.0639(11) 0.1972(4) 0.3493(4) 0.0105(11) Uani 1 1 d . . . . .
O2 O 0.6103(11) -0.0012(4) 0.1026(4) 0.0132(12) Uani 1 1 d . . . . .
O3 O 1.2172(11) 0.0595(4) 0.1507(5) 0.0128(12) Uani 1 1 d . . . . .
O4 O 0.2610(11) 0.5093(4) 0.5539(4) 0.0125(12) Uani 1 1 d . . . . .
O5 O 0.4426(11) 0.4973(4) 0.4022(4) 0.0148(12) Uani 1 1 d . . . . .
O6 O 0.3788(11) 0.0813(3) -0.0030(4) 0.0092(12) Uani 1 1 d . . . . .
O7 O 0.7107(11) 0.1280(4) -0.0977(4) 0.0102(12) Uani 1 1 d . . . . .
O8 O 0.2486(11) 0.1848(4) 0.1913(4) 0.0098(11) Uani 1 1 d . . . . .
O9 O 0.1447(12) 0.6141(3) 0.2547(5) 0.0123(13) Uani 1 1 d . . . . .
O10 O 0.2358(11) 0.1868(4) 0.6877(4) 0.0101(11) Uani 1 1 d . . . . .
O11 O 0.0975(11) 0.4194(3) 0.4459(4) 0.0144(12) Uani 1 1 d . . . . .
O12 O 0.4048(11) 0.2742(4) 0.3061(4) 0.0173(13) Uani 1 1 d . . . . .
O13 O 0.4668(11) 0.2614(3) -0.1913(4) 0.0121(11) Uani 1 1 d . . . . .
O14 O 0.6428(11) 0.5852(4) 0.5052(4) 0.0098(12) Uani 1 1 d . . . . .
O15 O 0.8248(12) 0.5616(4) 0.3548(4) 0.0136(13) Uani 1 1 d . . . . .
O16 O 0.1082(11) 0.1894(4) -0.1463(4) 0.0106(11) Uani 1 1 d . . . . .
O17 O -0.7448(11) 0.5031(4) 0.0550(4) 0.0141(12) Uani 1 1 d . . . . .
O18 O 0.3233(11) 0.6322(4) 0.6044(4) 0.0106(12) Uani 1 1 d . . . . .
O19 O 1.0322(11) 0.4246(4) -0.0569(4) 0.0136(11) Uani 1 1 d . . . . .
O20 O 0.8752(12) 0.1073(4) 0.2473(5) 0.0140(13) Uani 1 1 d . . . . .
F1 F -0.3977(9) 0.5410(3) 0.1601(3) 0.0134(11) Uani 1 1 d . . . . .
F2 F -0.3838(9) 0.5401(3) 0.6593(3) 0.0132(11) Uani 1 1 d . . . . .
F3 F 0.9014(10) 0.1475(3) 0.0884(4) 0.0154(11) Uani 1 1 d . . . . .
F4 F 0.8787(10) 0.1546(3) 0.5861(3) 0.0158(11) Uani 1 1 d . . . . .
F5 F 0.6071(7) 0.3683(2) -0.0376(3) 0.0166(8) Uani 1 1 d . . . . .
F6 F 0.6478(8) 0.2870(2) 0.6578(3) 0.0169(8) Uani 1 1 d . . . . .
F7 F 0.9935(8) 0.3089(2) 0.0050(3) 0.0162(8) Uani 1 1 d . . . . .
F8 F 0.5068(8) 0.3803(2) 0.7489(3) 0.0172(8) Uani 1 1 d . . . . .
F9 F -0.2522(9) 0.4146(2) 0.5561(3) 0.0218(9) Uani 1 1 d . . . . .
F10 F 0.3610(8) 0.3402(2) 0.1642(3) 0.0218(8) Uani 1 1 d . . . . .
F11 F 0.1444(8) 0.3540(2) 0.5861(3) 0.0206(8) Uani 1 1 d . . . . .
F12 F 0.6559(9) 0.3786(2) 0.2800(3) 0.0255(9) Uani 1 1 d . . . . .
F13 F -0.1463(9) 0.3145(2) 0.4689(3) 0.0226(9) Uani 1 1 d . . . . .
F14 F 0.7526(9) 0.2779(2) 0.1936(3) 0.0229(9) Uani 1 1 d . . . . .
F15 F 0.8931(7) 0.3200(2) 0.7889(2) 0.0162(7) Uani 1 1 d . . . . .
F16 F 0.8528(8) 0.4044(2) 0.0920(2) 0.0159(8) Uani 1 1 d . . . . .

loop_
_atom_site_aniso_label
_atom_site_aniso_U_11
_atom_site_aniso_U_22
_atom_site_aniso_U_33
_atom_site_aniso_U_23
_atom_site_aniso_U_13
_atom_site_aniso_U_12
Ba1 0.01350(18) 0.0111(2) 0.01028(19) -0.00056(16) 0.00075(14) -0.0002(2)
Ba2 0.01177(18) 0.0103(2) 0.0112(2) -0.00027(15) 0.00065(14) 0.0007(2)
Ba3 0.01237(18) 0.0100(2) 0.0113(2) -0.00005(16) 0.00119(14) 0.0003(2)
Ba4 0.01434(18) 0.0115(2) 0.01051(19) -0.00117(15) 0.00155(14) -0.0015(2)
B1 0.014(4) 0.006(5) 0.017(5) 0.002(4) 0.001(3) 0.003(3)
B2 0.005(4) 0.010(5) 0.018(5) -0.004(4) -0.002(3) -0.004(3)
B3 0.013(4) 0.020(4) 0.012(4) -0.002(3) 0.001(3) 0.003(3)
B4 0.011(3) 0.011(4) 0.012(4) 0.000(3) -0.003(3) -0.008(3)
B5 0.015(4) 0.011(5) 0.007(4) -0.007(3) -0.005(3) 0.005(3)
B6 0.014(4) 0.011(4) 0.013(4) 0.002(3) 0.006(3) -0.007(3)
B7 0.016(3) 0.003(4) 0.012(3) -0.002(3) 0.003(3) 0.002(3)
B8 0.013(4) 0.012(4) 0.026(5) -0.001(3) 0.005(3) -0.001(3)
B9 0.016(4) 0.011(4) 0.007(3) -0.003(3) -0.002(3) -0.005(3)
B10 0.015(3) 0.012(5) 0.008(4) -0.005(3) 0.000(3) 0.006(3)
B11 0.011(4) 0.010(4) 0.007(4) 0.000(3) 0.003(3) -0.005(3)
B12 0.012(4) 0.013(5) 0.006(4) 0.000(4) 0.003(3) 0.003(3)
B13 0.010(3) 0.013(5) 0.022(5) -0.007(4) 0.005(3) 0.000(3)
B14 0.008(2) 0.009(2) 0.008(2) -0.0005(14) -0.0001(14) -0.0012(14)
B15 0.013(4) 0.013(5) 0.006(4) -0.001(4) 0.002(3) 0.000(3)
B16 0.009(3) 0.016(5) 0.020(5) 0.006(4) -0.001(3) -0.006(3)
O1 0.010(2) 0.014(3) 0.007(2) -0.003(2) 0.0025(17) -0.005(2)
O2 0.014(2) 0.012(2) 0.015(3) -0.003(2) 0.0016(19) 0.000(2)
O3 0.013(2) 0.012(3) 0.014(3) 0.002(2) 0.001(2) 0.0022(19)
O4 0.010(2) 0.013(3) 0.014(3) -0.001(3) 0.006(2) -0.001(2)
O5 0.015(2) 0.017(3) 0.012(3) 0.002(2) -0.0035(19) -0.002(2)
O6 0.010(2) 0.012(3) 0.005(3) 0.000(2) 0.003(2) -0.002(2)
O7 0.011(2) 0.011(3) 0.009(2) 0.004(2) 0.0064(18) 0.0000(19)
O8 0.012(2) 0.009(3) 0.008(3) 0.001(2) 0.002(2) -0.001(2)
O9 0.009(2) 0.011(3) 0.017(3) 0.001(2) 0.002(2) 0.005(2)
O10 0.014(2) 0.011(3) 0.005(2) 0.003(2) -0.001(2) -0.004(2)
O11 0.020(3) 0.012(3) 0.011(2) -0.003(2) -0.003(2) -0.002(2)
O12 0.017(3) 0.021(3) 0.015(3) -0.001(2) 0.007(2) -0.011(2)
O13 0.015(2) 0.010(2) 0.011(2) 0.0053(19) -0.0009(19) -0.0009(19)
O14 0.011(2) 0.013(3) 0.006(3) -0.001(2) 0.001(2) 0.003(2)
O15 0.017(3) 0.010(3) 0.013(3) -0.002(2) 0.000(2) -0.002(2)
O16 0.012(2) 0.011(2) 0.008(2) -0.0009(19) 0.0017(18) 0.000(2)
O17 0.013(2) 0.013(3) 0.016(3) -0.003(3) 0.004(2) -0.002(2)
O18 0.009(2) 0.012(3) 0.011(3) 0.000(2) 0.0054(19) 0.0004(19)
O19 0.014(2) 0.015(2) 0.012(2) -0.0028(19) 0.0011(19) -0.006(2)
O20 0.010(2) 0.014(3) 0.018(3) -0.002(3) 0.004(2) -0.005(2)
F1 0.013(2) 0.014(3) 0.013(2) 0.003(2) 0.0003(18) 0.0002(16)
F2 0.014(2) 0.014(3) 0.012(2) 0.001(2) 0.0001(18) 0.0024(16)
F3 0.018(2) 0.015(3) 0.012(2) -0.003(2) -0.0031(19) 0.0059(18)
F4 0.019(2) 0.018(3) 0.010(2) -0.002(2) -0.0061(19) 0.0023(18)
F5 0.0129(18) 0.0177(19) 0.0190(18) 0.0002(15) -0.0012(15) -0.0020(14)
F6 0.020(2) 0.018(2) 0.0124(18) -0.0006(15) 0.0016(15) -0.0059(16)
F7 0.0153(17) 0.0108(18) 0.0225(19) 0.0022(15) 0.0023(16) 0.0025(15)
F8 0.0176(18) 0.0122(19) 0.022(2) 0.0030(14) 0.0024(16) 0.0039(15)
F9 0.022(2) 0.019(2) 0.025(2) 0.0035(18) 0.0109(18) 0.0064(18)
F10 0.0189(19) 0.021(2) 0.025(2) 0.0072(16) -0.0025(17) -0.0008(16)
F11 0.0193(19) 0.0195(19) 0.0228(19) 0.0034(15) -0.0002(16) 0.0018(16)
F12 0.036(2) 0.022(2) 0.018(2) -0.0053(16) 0.0055(18) -0.0170(19)
F13 0.030(2) 0.019(2) 0.019(2) -0.0045(16) 0.0039(17) -0.0114(18)
F14 0.017(2) 0.022(2) 0.031(2) 0.0045(19) 0.0083(18) 0.0043(17)
F15 0.0118(17) 0.0163(18) 0.0202(17) 0.0005(16) -0.0035(15) -0.0017(14)
F16 0.018(2) 0.016(2) 0.0131(18) -0.0025(16) 0.0031(15) -0.0050(16)

loop_
_atom_type_symbol
_atom_type_description
_atom_type_scat_dispersion_real
_atom_type_scat_dispersion_imag
_atom_type_scat_source
B B 0.0013 0.0007 'International Tables Vol C Tables 4.2.6.8 and 6.1.1.4'
Ba Ba -0.3244 2.2819 'International Tables Vol C Tables 4.2.6.8 and 6.1.1.4'
F F 0.0171 0.0103 'International Tables Vol C Tables 4.2.6.8 and 6.1.1.4'
O O 0.0106 0.0060 'International Tables Vol C Tables 4.2.6.8 and 6.1.1.4'

loop_
_exptl_crystal_face_index_h
_exptl_crystal_face_index_k
_exptl_crystal_face_index_l
_exptl_crystal_face_perp_dist
0.00 1.00 1.00 0.0560
0.00 -1.00 -1.00 0.0940
1.00 -1.00 0.00 0.0880
0.00 0.00 1.00 0.0760
0.00 0.00 -1.00 0.1090
0.00 1.00 0.00 0.0150
0.00 -1.00 0.00 0.0250
1.00 0.00 1.00 0.0620
-1.00 0.00 -1.00 0.0470

loop_
_geom_angle_atom_site_label_1
_geom_angle_atom_site_label_2
_geom_angle_atom_site_label_3
_geom_angle
_geom_angle_site_symmetry_1
_geom_angle_site_symmetry_3
_geom_angle_publ_flag
O1 Ba1 B10 24.8(2) . . ?
O1 Ba1 O10 118.27(16) . . ?
O1 Ba1 O12 46.69(17) . . ?
O1 Ba1 F4 73.67(14) . 1_455 ?
O1 Ba1 F4 128.66(17) . . ?
O1 Ba1 F11 104.00(14) . . ?
O1 Ba1 F13 59.97(14) . . ?
O10 Ba1 B10 142.7(2) . . ?
O10 Ba1 O12 163.42(15) . . ?
O10 Ba1 F4 75.99(15) . . ?
O10 Ba1 F4 44.72(13) . 1_455 ?
O10 Ba1 F11 75.26(16) . . ?
O10 Ba1 F13 92.19(14) . . ?
O12 Ba1 B10 23.9(2) . . ?
O12 Ba1 F4 119.33(14) . 1_455 ?
O12 Ba1 F13 74.20(13) . . ?
O14 Ba1 B10 81.4(2) 2_646 . ?
O14 Ba1 O1 71.02(17) 2_646 . ?
O14 Ba1 O10 74.94(19) 2_646 . ?
O14 Ba1 O12 101.80(18) 2_646 . ?
O14 Ba1 O18 48.82(17) 2_646 2_646 ?
O14 Ba1 F4 65.99(16) 2_646 . ?
O14 Ba1 F4 60.39(15) 2_646 1_455 ?
O14 Ba1 F11 142.14(14) 2_646 . ?
O14 Ba1 F13 127.40(15) 2_646 1_655 ?
O14 Ba1 F13 114.64(14) 2_646 . ?
O18 Ba1 B10 60.2(2) 2_646 . ?
O18 Ba1 O1 70.87(16) 2_646 . ?
O18 Ba1 O10 117.9(2) 2_646 . ?
O18 Ba1 O12 67.40(18) 2_646 . ?
O18 Ba1 F4 60.10(15) 2_646 . ?
O18 Ba1 F4 107.36(16) 2_646 1_455 ?
O18 Ba1 F11 166.86(15) 2_646 . ?
O18 Ba1 F13 130.38(13) 2_646 . ?
F4 Ba1 B10 119.7(2) . . ?
F4 Ba1 B10 98.37(19) 1_455 . ?
F4 Ba1 O12 118.02(15) . . ?
F4 Ba1 F4 106.21(17) . 1_455 ?
F4 Ba1 F13 167.71(12) . . ?
F6 Ba1 B10 155.2(2) . . ?
F6 Ba1 O1 167.95(16) . . ?
F6 Ba1 O10 61.45(15) . . ?
F6 Ba1 O12 131.31(15) . . ?
F6 Ba1 O14 118.75(14) . 2_646 ?
F6 Ba1 O18 120.57(14) . 2_646 ?
F6 Ba1 F4 63.38(14) . . ?
F6 Ba1 F4 104.30(12) . 1_455 ?
F6 Ba1 F11 64.00(12) . . ?
F6 Ba1 F13 108.17(12) . . ?
F6 Ba1 F13 66.16(11) . 1_655 ?
F11 Ba1 B10 110.09(19) . . ?
F11 Ba1 O12 100.11(15) . . ?
F11 Ba1 F4 127.14(12) . . ?
F11 Ba1 F4 81.98(13) . 1_455 ?
F11 Ba1 F13 44.37(10) . . ?
F13 Ba1 B10 90.33(19) 1_655 . ?
F13 Ba1 B10 71.93(18) . . ?
F13 Ba1 O1 114.65(14) 1_655 . ?
F13 Ba1 O10 126.97(14) 1_655 . ?
F13 Ba1 O12 68.13(14) 1_655 . ?
F13 Ba1 O18 82.14(15) 1_655 2_646 ?
F13 Ba1 F4 169.44(12) 1_655 1_455 ?
F13 Ba1 F4 74.16(15) 1_655 . ?
F13 Ba1 F4 66.09(12) . 1_455 ?
F13 Ba1 F11 89.44(12) 1_655 . ?
F13 Ba1 F13 111.55(14) 1_655 . ?
O2 Ba2 B13 23.49(19) 2_656 2_656 ?
O2 Ba2 O4 112.20(16) 2_656 . ?
O2 Ba2 O19 46.69(17) 2_656 1_456 ?
O2 Ba2 F8 124.88(14) 2_656 1_455 ?
O2 Ba2 F9 172.18(14) 2_656 . ?
O2 Ba2 F11 129.08(15) 2_656 . ?
O3 Ba2 B13 59.3(2) 2_656 2_656 ?
O3 Ba2 O2 68.76(17) 2_656 2_656 ?
O3 Ba2 O4 117.25(19) 2_656 . ?
O3 Ba2 O19 64.31(18) 2_656 1_456 ?
O3 Ba2 O20 49.76(18) 2_656 2_656 ?
O3 Ba2 F8 83.89(14) 2_656 1_455 ?
O3 Ba2 F9 117.63(14) 2_656 . ?
O3 Ba2 F11 162.13(14) 2_656 . ?
O4 Ba2 B13 135.5(2) . 2_656 ?
O4 Ba2 F9 61.40(14) . . ?
O19 Ba2 B13 24.2(2) 1_456 2_656 ?
O19 Ba2 O4 158.31(16) 1_456 . ?
O19 Ba2 F9 139.07(14) 1_456 . ?
O20 Ba2 B13 77.9(2) 2_656 2_656 ?
O20 Ba2 O2 66.40(18) 2_656 2_656 ?
O20 Ba2 O4 72.45(19) 2_656 . ?
O20 Ba2 O19 97.94(19) 2_656 1_456 ?
O20 Ba2 F8 127.12(14) 2_656 1_455 ?
O20 Ba2 F9 113.60(15) 2_656 . ?
O20 Ba2 F11 132.94(15) 2_656 . ?
F2 Ba2 B13 120.0(2) . 2_656 ?
F2 Ba2 O2 125.36(18) . 2_656 ?
F2 Ba2 O3 60.71(16) . 2_656 ?
F2 Ba2 O4 76.34(15) . . ?
F2 Ba2 O19 118.21(15) . 1_456 ?
F2 Ba2 O20 65.83(16) . 2_656 ?
F2 Ba2 F8 69.93(13) . 1_455 ?
F2 Ba2 F9 59.10(13) . . ?
F2 Ba2 F11 102.84(13) . . ?
F2 Ba2 F15 115.16(13) . 1_455 ?
F8 Ba2 B13 78.32(19) . 2_656 ?
F8 Ba2 B13 101.45(17) 1_455 2_656 ?
F8 Ba2 O2 67.72(16) . 2_656 ?
F8 Ba2 O3 136.17(15) . 2_656 ?
F8 Ba2 O4 84.30(14) . . ?
F8 Ba2 O4 122.87(13) 1_455 . ?
F8 Ba2 O19 78.57(13) 1_455 1_456 ?
F8 Ba2 O19 82.07(14) . 1_456 ?
F8 Ba2 O20 114.07(15) . 2_656 ?
F8 Ba2 F2 159.72(13) . . ?
F8 Ba2 F8 117.50(13) . 1_455 ?
F8 Ba2 F9 61.87(11) 1_455 . ?
F8 Ba2 F9 106.17(12) . . ?
F8 Ba2 F11 61.48(11) . . ?
F8 Ba2 F15 72.73(12) . 1_455 ?
F9 Ba2 B13 163.10(19) . 2_656 ?
F11 Ba2 B13 136.1(2) . 2_656 ?
F11 Ba2 O4 60.54(16) . . ?
F11 Ba2 O19 125.13(15) . 1_456 ?
F11 Ba2 F8 83.61(11) . 1_455 ?
F11 Ba2 F9 44.71(10) . . ?
F15 Ba2 B13 84.3(2) 1_455 2_656 ?
F15 Ba2 O2 100.60(15) 1_455 2_656 ?
F15 Ba2 O3 110.82(16) 1_455 2_656 ?
F15 Ba2 O4 128.73(16) 1_455 . ?
F15 Ba2 O19 62.27(14) 1_455 1_456 ?
F15 Ba2 O20 158.82(15) 1_455 2_656 ?
F15 Ba2 F8 45.66(10) 1_455 1_455 ?
F15 Ba2 F9 81.62(10) 1_455 . ?
F15 Ba2 F11 68.21(10) 1_455 . ?
O6 Ba3 B14 24.6(2) . 2_545 ?
O6 Ba3 O8 74.10(18) . . ?
O6 Ba3 O13 96.55(17) . . ?
O6 Ba3 O16 65.96(17) . . ?
O6 Ba3 F7 127.24(14) . . ?
O6 Ba3 F10 134.94(14) . . ?
O6 Ba3 F14 115.19(14) . . ?
O7 Ba3 B14 24.0(2) . 2_545 ?
O7 Ba3 O6 48.43(17) . . ?
O7 Ba3 O8 117.80(19) . . ?
O7 Ba3 O13 63.87(17) . . ?
O7 Ba3 O16 68.32(16) . . ?
O7 Ba3 F3 59.72(16) . . ?
O7 Ba3 F7 85.55(14) . . ?
O7 Ba3 F10 162.87(14) . . ?
O7 Ba3 F14 119.01(14) . . ?
O8 Ba3 B14 97.2(2) . 2_545 ?
O8 Ba3 O13 158.01(16) . . ?
O8 Ba3 O16 112.35(16) . . ?
O8 Ba3 F7 121.57(13) . . ?
O8 Ba3 F10 60.89(16) . . ?
O8 Ba3 F14 61.43(14) . . ?
O13 Ba3 B14 77.9(2) . 2_545 ?
O13 Ba3 F7 80.05(13) . . ?
O13 Ba3 F10 124.56(14) . . ?
O13 Ba3 F14 139.08(15) . . ?
O16 Ba3 B14 62.7(2) . 2_545 ?
O16 Ba3 O13 46.29(16) . . ?
O16 Ba3 F7 126.08(14) . . ?
O16 Ba3 F10 128.71(13) . . ?
O16 Ba3 F14 171.68(13) . . ?
F3 Ba3 B14 62.1(2) . 2_545 ?
F3 Ba3 O6 65.95(16) . . ?
F3 Ba3 O8 78.53(15) . . ?
F3 Ba3 O13 116.38(14) . . ?
F3 Ba3 O16 124.60(17) . . ?
F3 Ba3 F7 68.94(13) . . ?
F3 Ba3 F10 104.63(12) . . ?
F3 Ba3 F14 61.13(13) . . ?
F5 Ba3 B14 134.68(19) . 2_545 ?
F5 Ba3 O6 158.47(14) . . ?
F5 Ba3 O7 111.80(15) . . ?
F5 Ba3 O8 127.42(16) . . ?
F5 Ba3 O13 63.30(14) . . ?
F5 Ba3 O16 100.85(15) . . ?
F5 Ba3 F3 114.59(14) . . ?
F5 Ba3 F7 45.86(10) . . ?
F5 Ba3 F10 66.56(10) . . ?
F5 Ba3 F14 80.43(11) . . ?
F7 Ba3 B14 107.57(18) . 2_545 ?
F7 Ba3 B14 126.78(18) 1_455 2_545 ?
F7 Ba3 O6 114.25(14) 1_455 . ?
F7 Ba3 O7 136.44(14) 1_455 . ?
F7 Ba3 O8 82.74(14) 1_455 . ?
F7 Ba3 O13 83.22(13) 1_455 . ?
F7 Ba3 O16 68.32(15) 1_455 . ?
F7 Ba3 F3 160.40(14) 1_455 . ?
F7 Ba3 F5 72.86(11) 1_455 . ?
F7 Ba3 F7 117.47(13) 1_455 . ?
F7 Ba3 F10 81.83(11) . . ?
F7 Ba3 F10 60.42(11) 1_455 . ?
F7 Ba3 F14 60.50(11) . . ?
F7 Ba3 F14 104.54(12) 1_455 . ?
F10 Ba3 B14 157.32(19) . 2_545 ?
F14 Ba3 B14 122.11(18) . 2_545 ?
F14 Ba3 F10 44.19(10) . . ?
O5 Ba4 B16 23.96(19) . . ?
O5 Ba4 O11 46.50(17) . . ?
O5 Ba4 O17 120.88(17) . 1_655 ?
O5 Ba4 F1 129.45(17) . . ?
O5 Ba4 F1 75.23(15) . 1_655 ?
O5 Ba4 F10 103.31(15) . . ?
O5 Ba4 F12 60.01(15) . . ?
O9 Ba4 B16 80.8(2) . . ?
O9 Ba4 O5 71.43(18) . . ?
O9 Ba4 O11 101.95(18) . . ?
O9 Ba4 O17 77.4(2) . 1_655 ?
O9 Ba4 F1 59.88(16) . 1_655 ?
O9 Ba4 F1 66.70(16) . . ?
O9 Ba4 F10 142.43(14) . . ?
O9 Ba4 F12 115.02(14) . . ?
O11 Ba4 B16 24.67(19) . . ?
O11 Ba4 F1 117.88(15) . . ?
O11 Ba4 F1 120.87(14) . 1_655 ?
O11 Ba4 F12 74.18(13) . . ?
O15 Ba4 B16 59.7(2) 1_455 . ?
O15 Ba4 O5 70.80(17) 1_455 . ?
O15 Ba4 O9 49.20(17) 1_455 . ?
O15 Ba4 O11 66.99(18) 1_455 . ?
O15 Ba4 O17 120.1(2) 1_455 1_655 ?
O15 Ba4 F1 60.76(15) 1_455 . ?
O15 Ba4 F1 107.48(16) 1_455 1_655 ?
O15 Ba4 F10 165.82(15) 1_455 . ?
O15 Ba4 F12 130.30(14) 1_455 . ?
O17 Ba4 B16 144.5(2) 1_655 . ?
O17 Ba4 O11 164.98(15) 1_655 . ?
O17 Ba4 F1 75.94(15) 1_655 . ?
O17 Ba4 F1 45.66(14) 1_655 1_655 ?
O17 Ba4 F12 92.37(14) 1_655 . ?
F1 Ba4 B16 119.9(2) . . ?
F1 Ba4 B16 99.00(18) 1_655 . ?
F1 Ba4 F1 105.35(16) . 1_655 ?
F1 Ba4 F12 67.69(12) 1_655 . ?
F1 Ba4 F12 167.69(12) . . ?
F10 Ba4 B16 109.7(2) . . ?
F10 Ba4 O11 99.44(14) . . ?
F10 Ba4 O17 74.10(17) . 1_655 ?
F10 Ba4 F1 82.65(13) . 1_655 ?
F10 Ba4 F1 127.14(12) . . ?
F10 Ba4 F12 43.69(10) . . ?
F12 Ba4 B16 71.99(19) . . ?
F12 Ba4 B16 90.86(17) 1_455 . ?
F12 Ba4 O5 114.16(15) 1_455 . ?
F12 Ba4 O9 128.17(15) 1_455 . ?
F12 Ba4 O11 67.76(14) 1_455 . ?
F12 Ba4 O15 82.53(15) 1_455 1_455 ?
F12 Ba4 O17 124.63(15) 1_455 1_655 ?
F12 Ba4 F1 168.53(13) 1_455 1_655 ?
F12 Ba4 F1 74.27(15) 1_455 . ?
F12 Ba4 F10 88.54(13) 1_455 . ?
F12 Ba4 F12 110.42(14) 1_455 . ?
F16 Ba4 B16 154.56(18) 1_455 . ?
F16 Ba4 O5 166.68(17) 1_455 . ?
F16 Ba4 O9 120.12(15) 1_455 . ?
F16 Ba4 O11 129.89(14) 1_455 . ?
F16 Ba4 O15 121.28(14) 1_455 1_455 ?
F16 Ba4 O17 59.92(15) 1_455 1_655 ?
F16 Ba4 F1 104.09(12) 1_455 1_655 ?
F16 Ba4 F1 63.79(14) 1_455 . ?
F16 Ba4 F10 63.60(12) 1_455 . ?
F16 Ba4 F12 65.19(11) 1_455 1_455 ?
F16 Ba4 F12 107.16(12) 1_455 . ?
O14 B1 O5 120.3(8) . . ?
O15 B1 O5 116.4(9) . . ?
O15 B1 O14 123.2(9) . . ?
O3 B2 O2 117.7(9) 1_455 . ?
O3 B2 O6 122.0(9) 1_455 . ?
O6 B2 O2 120.3(8) . . ?
O3 B3 Ba2 52.8(5) . 2_646 ?
O8 B3 Ba2 136.5(6) 1_655 2_646 ?
O8 B3 O3 110.7(8) 1_655 . ?
O8 B3 O20 117.1(8) 1_655 . ?
O8 B3 F3 104.8(8) 1_655 . ?
O20 B3 Ba2 53.7(5) . 2_646 ?
O20 B3 O3 106.3(9) . . ?
O20 B3 F3 109.3(7) . . ?
F3 B3 Ba2 118.4(6) . 2_646 ?
F3 B3 O3 108.4(8) . . ?
O19 B4 Ba3 149.9(6) . . ?
O19 B4 F7 112.7(7) . . ?
O19 B4 F16 111.2(7) . . ?
F5 B4 Ba3 51.3(3) . . ?
F5 B4 O19 113.3(7) . . ?
F5 B4 F7 106.1(6) . . ?
F5 B4 F16 105.9(6) . . ?
F7 B4 Ba3 59.7(3) . . ?
F7 B4 F16 107.3(6) . . ?
F16 B4 Ba3 98.6(4) . . ?
O10 B5 Ba3 161.5(6) 1_554 . ?
O13 B5 Ba3 59.2(5) . . ?
O13 B5 O10 125.2(8) . 1_554 ?
O13 B5 O16 114.2(7) . . ?
O16 B5 Ba3 57.2(4) . . ?
O16 B5 O10 120.4(7) . 1_554 ?
Ba4 B6 Ba1 146.9(3) . 2_556 ?
O9 B6 Ba1 160.0(6) . 2_556 ?
O9 B6 Ba4 53.1(4) . . ?
O9 B6 O15 105.4(8) . 1_455 ?
O10 B6 Ba1 51.4(4) 2_556 2_556 ?
O10 B6 Ba4 136.4(6) 2_556 . ?
O10 B6 O9 116.3(8) 2_556 . ?
O10 B6 O15 111.1(7) 2_556 1_455 ?
O10 B6 F4 105.3(7) 2_556 2_656 ?
O15 B6 Ba1 94.4(6) 1_455 2_556 ?
O15 B6 Ba4 52.7(5) 1_455 . ?
F4 B6 Ba1 64.7(4) 2_656 2_556 ?
F4 B6 Ba4 118.1(6) 2_656 . ?
F4 B6 O9 110.7(7) 2_656 . ?
F4 B6 O15 108.0(8) 2_656 1_455 ?
O13 B7 Ba2 147.3(6) 1_556 1_655 ?
F6 B7 Ba2 96.9(5) . 1_655 ?
F6 B7 O13 115.4(7) . 1_556 ?
F6 B7 F8 108.7(6) . . ?
F6 B7 F15 107.3(6) . . ?
F8 B7 Ba2 58.8(4) . 1_655 ?
F8 B7 O13 111.3(6) . 1_556 ?
F15 B7 Ba2 50.9(3) . 1_655 ?
F15 B7 O13 110.6(6) . 1_556 ?
F15 B7 F8 102.8(7) . . ?
O11 B8 Ba1 96.9(5) . . ?
O11 B8 F11 109.8(6) . . ?
F9 B8 Ba1 149.2(6) . . ?
F9 B8 O11 112.2(8) . . ?
F9 B8 F11 105.0(7) . . ?
F11 B8 Ba1 53.3(4) . . ?
F13 B8 Ba1 63.9(4) . . ?
F13 B8 O11 111.7(7) . . ?
F13 B8 F9 111.2(7) . . ?
F13 B8 F11 106.5(8) . . ?
F10 B9 O12 110.6(6) . . ?
F10 B9 F12 104.0(7) . . ?
F12 B9 O12 108.1(6) . . ?
F14 B9 O12 114.6(8) . . ?
F14 B9 F10 108.4(6) . . ?
F14 B9 F12 110.6(6) . . ?
O1 B10 Ba1 57.3(4) . . ?
O1 B10 O8 121.5(8) . . ?
O8 B10 Ba1 152.4(6) . . ?
O12 B10 Ba1 63.4(5) . . ?
O12 B10 O1 113.5(8) . . ?
O12 B10 O8 125.0(8) . . ?
O4 B11 Ba1 133.7(6) . 2_656 ?
O14 B11 Ba1 52.1(4) . 2_656 ?
O14 B11 O4 111.2(7) . . ?
O18 B11 Ba1 53.8(4) . 2_656 ?
O18 B11 O4 113.1(7) . . ?
O18 B11 O14 105.5(7) . . ?
F2 B11 Ba1 120.3(5) 1_655 2_656 ?
F2 B11 O4 105.8(7) 1_655 . ?
F2 B11 O14 108.5(7) 1_655 . ?
F2 B11 O18 112.7(8) 1_655 . ?
O18 B12 O1 117.0(8) 2_546 . ?
O20 B12 O1 119.8(8) 1_455 . ?
O20 B12 O18 123.1(9) 1_455 2_546 ?
O2 B13 Ba2 56.4(4) . 2_646 ?
O2 B13 O19 113.3(9) . 2_745 ?
O17 B13 Ba2 161.3(7) 2_545 2_646 ?
O17 B13 O2 122.3(8) 2_545 . ?
O17 B13 O19 124.4(8) 2_545 2_745 ?
O19 B13 Ba2 60.5(5) 2_745 2_646 ?
Ba3 B14 Ba4 146.6(3) 2 1_455 ?
O6 B14 Ba3 54.7(4) 2 2 ?
O6 B14 Ba4 158.6(6) 2 1_455 ?
O6 B14 O17 111.5(7) 2 . ?
O7 B14 Ba3 52.7(4) 2 2 ?
O7 B14 Ba4 94.1(6) 2 1_455 ?
O7 B14 O6 106.9(7) 2 2 ?
O7 B14 O17 111.5(7) 2 . ?
O7 B14 F1 112.7(8) 2 . ?
O17 B14 Ba3 134.4(5) . 2 ?
O17 B14 Ba4 55.0(4) . 1_455 ?
F1 B14 Ba3 121.1(5) . 2 ?
F1 B14 Ba4 63.9(4) . 1_455 ?
F1 B14 O6 109.8(7) . 2 ?
F1 B14 O17 104.6(7) . . ?
O7 B15 O9 120.7(9) . 2_645 ?
O7 B15 O16 118.7(8) . 1_655 ?
O9 B15 O16 120.6(8) 2_645 1_655 ?
O4 B16 Ba4 152.3(7) . . ?
O4 B16 O5 123.2(8) . . ?
O4 B16 O11 124.3(8) . . ?
O5 B16 Ba4 56.7(4) . . ?
O5 B16 O11 112.4(9) . . ?
O11 B16 Ba4 63.5(5) . . ?
B10 O1 Ba1 98.0(4) . . ?
B12 O1 Ba1 134.7(5) . . ?
B12 O1 B10 120.1(7) . . ?
B2 O2 Ba2 137.1(5) . 2_646 ?
B13 O2 Ba2 100.1(5) . 2_646 ?
B13 O2 B2 118.8(7) . . ?
B2 O3 Ba2 128.0(7) 1_655 2_646 ?
B2 O3 B3 129.3(10) 1_655 . ?
B3 O3 Ba2 101.9(6) . 2_646 ?
B11 O4 Ba2 104.0(5) . . ?
B16 O4 Ba2 129.7(6) . . ?
B16 O4 B11 122.9(7) . . ?
B1 O5 Ba4 133.8(5) . . ?
B16 O5 Ba4 99.4(5) . . ?
B16 O5 B1 118.8(7) . . ?
B2 O6 Ba3 111.4(5) . . ?
B2 O6 B14 122.8(7) . 2_545 ?
B14 O6 Ba3 100.7(5) 2_545 . ?
B14 O7 Ba3 103.3(5) 2_545 . ?
B15 O7 Ba3 124.0(6) . . ?
B15 O7 B14 131.1(9) . 2_545 ?
B3 O8 Ba3 108.1(5) 1_455 . ?
B10 O8 Ba3 130.9(6) . . ?
B10 O8 B3 118.6(7) . 1_455 ?
B6 O9 Ba4 102.8(5) . . ?
B15 O9 Ba4 109.5(6) 2_655 . ?
B15 O9 B6 122.2(7) 2_655 . ?
B5 O10 Ba1 134.1(6) 1_556 . ?
B5 O10 B6 119.7(7) 1_556 2_546 ?
B6 O10 Ba1 105.1(5) 2_546 . ?
B8 O11 Ba4 142.9(5) . . ?
B16 O11 Ba4 91.8(5) . . ?
B16 O11 B8 123.5(8) . . ?
B9 O12 Ba1 145.0(5) . . ?
B10 O12 Ba1 92.7(5) . . ?
B10 O12 B9 119.8(7) . . ?
B5 O13 Ba3 97.9(5) . . ?
B5 O13 B7 127.1(8) . 1_554 ?
B7 O13 Ba3 135.0(5) 1_554 . ?
B1 O14 Ba1 115.0(5) . 2_656 ?
B1 O14 B11 123.2(7) . . ?
B11 O14 Ba1 102.9(5) . 2_656 ?
B1 O15 Ba4 129.9(7) . 1_655 ?
B1 O15 B6 127.6(9) . 1_655 ?
B6 O15 Ba4 102.1(6) 1_655 1_655 ?
B5 O16 Ba3 98.8(4) . . ?
B15 O16 Ba3 139.3(5) 1_455 . ?
B15 O16 B5 119.8(6) 1_455 . ?
B13 O17 Ba4 136.7(6) 2 1_455 ?
B13 O17 B14 123.1(7) 2 . ?
B14 O17 Ba4 99.5(5) . 1_455 ?
B11 O18 Ba1 102.3(5) . 2_656 ?
B12 O18 Ba1 128.7(7) 2_556 2_656 ?
B12 O18 B11 128.6(9) 2_556 . ?
B4 O19 Ba2 134.1(5) . 1_654 ?
B4 O19 B13 130.5(8) . 2_755 ?
B13 O19 Ba2 95.3(6) 2_755 1_654 ?
B3 O20 Ba2 101.7(6) . 2_646 ?
B12 O20 Ba2 116.5(6) 1_655 2_646 ?
B12 O20 B3 122.2(7) 1_655 . ?
Ba4 F1 Ba4 105.35(16) . 1_455 ?
B14 F1 Ba4 149.5(5) . . ?
B14 F1 Ba4 91.6(4) . 1_455 ?
B11 F2 Ba2 153.0(5) 1_455 . ?
B3 F3 Ba3 146.6(5) . . ?
Ba1 F4 Ba1 106.21(17) . 1_655 ?
B6 F4 Ba1 90.8(5) 2_646 1_655 ?
B6 F4 Ba1 148.2(5) 2_646 . ?
B4 F5 Ba3 105.4(4) . . ?
B7 F6 Ba1 146.4(5) . . ?
Ba3 F7 Ba3 117.47(13) 1_655 . ?
B4 F7 Ba3 146.4(4) . 1_655 ?
B4 F7 Ba3 96.2(4) . . ?
Ba2 F8 Ba2 117.49(13) . 1_655 ?
B7 F8 Ba2 145.4(5) . . ?
B7 F8 Ba2 96.7(4) . 1_655 ?
B8 F9 Ba2 101.4(4) . . ?
Ba4 F10 Ba3 154.60(13) . . ?
B9 F10 Ba3 99.0(4) . . ?
B9 F10 Ba4 106.4(4) . . ?
Ba1 F11 Ba2 154.30(14) . . ?
B8 F11 Ba1 102.8(5) . . ?
B8 F11 Ba2 102.8(5) . . ?
Ba4 F12 Ba4 110.42(14) 1_655 . ?
B9 F12 Ba4 92.7(4) . . ?
B9 F12 Ba4 131.8(4) . 1_655 ?
Ba1 F13 Ba1 111.55(14) 1_455 . ?
B8 F13 Ba1 92.5(4) . . ?
B8 F13 Ba1 131.4(4) . 1_455 ?
B9 F14 Ba3 101.2(4) . . ?
B7 F15 Ba2 105.7(4) . 1_655 ?
B4 F16 Ba4 147.3(4) . 1_655 ?

loop_
_geom_bond_atom_site_label_1
_geom_bond_atom_site_label_2
_geom_bond_distance
_geom_bond_site_symmetry_2
_geom_bond_publ_flag
Ba1 B10 3.304(9) . ?
Ba1 O1 2.806(5) . ?
Ba1 O10 2.819(5) . ?
Ba1 O12 2.957(6) . ?
Ba1 O14 2.749(7) 2_646 ?
Ba1 O18 2.806(6) 2_646 ?
Ba1 F4 3.150(5) 1_455 ?
Ba1 F4 2.907(5) . ?
Ba1 F6 2.606(4) . ?
Ba1 F11 2.843(4) . ?
Ba1 F13 2.749(4) 1_655 ?
Ba1 F13 3.108(5) . ?
Ba2 B13 3.409(11) 2_656 ?
Ba2 O2 2.885(6) 2_656 ?
Ba2 O3 2.786(7) 2_656 ?
Ba2 O4 2.988(6) . ?
Ba2 O19 2.980(6) 1_456 ?
Ba2 O20 2.818(7) 2_656 ?
Ba2 F2 2.754(5) . ?
Ba2 F8 2.692(4) . ?
Ba2 F8 2.974(4) 1_455 ?
Ba2 F9 2.991(4) . ?
Ba2 F11 2.943(4) . ?
Ba2 F15 2.782(4) 1_455 ?
Ba3 B14 3.398(10) 2_545 ?
Ba3 O6 2.823(6) . ?
Ba3 O7 2.779(7) . ?
Ba3 O8 2.872(5) . ?
Ba3 O13 2.957(6) . ?
Ba3 O16 2.899(5) . ?
Ba3 F3 2.805(5) . ?
Ba3 F5 2.767(4) . ?
Ba3 F7 2.965(4) . ?
Ba3 F7 2.703(4) 1_455 ?
Ba3 F10 2.999(4) . ?
Ba3 F14 2.991(4) . ?
Ba4 B16 3.359(11) . ?
Ba4 O5 2.844(6) . ?
Ba4 O9 2.830(6) . ?
Ba4 O11 3.007(6) . ?
Ba4 O15 2.807(7) 1_455 ?
Ba4 O17 2.856(6) 1_655 ?
Ba4 F1 3.086(5) 1_655 ?
Ba4 F1 3.008(5) . ?
Ba4 F10 2.852(4) . ?
Ba4 F12 2.740(4) 1_455 ?
Ba4 F12 3.154(5) . ?
Ba4 F16 2.627(4) 1_455 ?
B1 O5 1.392(12) . ?
B1 O14 1.349(12) . ?
B1 O15 1.343(13) . ?
B2 O2 1.393(12) . ?
B2 O3 1.337(13) 1_455 ?
B2 O6 1.370(12) . ?
B3 O3 1.492(13) . ?
B3 O8 1.438(13) 1_655 ?
B3 O20 1.454(13) . ?
B3 F3 1.457(11) . ?
B4 O19 1.402(11) . ?
B4 F5 1.397(9) . ?
B4 F7 1.407(10) . ?
B4 F16 1.426(9) . ?
B5 O10 1.415(10) 1_554 ?
B5 O13 1.338(11) . ?
B5 O16 1.403(11) . ?
B6 O9 1.446(12) . ?
B6 O10 1.439(12) 2_556 ?
B6 O15 1.504(12) 1_455 ?
B6 F4 1.445(11) 2_656 ?
B7 O13 1.448(11) 1_556 ?
B7 F6 1.369(9) . ?
B7 F8 1.441(10) . ?
B7 F15 1.426(10) . ?
B8 O11 1.412(12) . ?
B8 F9 1.409(10) . ?
B8 F11 1.436(10) . ?
B8 F13 1.384(11) . ?
B9 O12 1.443(11) . ?
B9 F10 1.422(9) . ?
B9 F12 1.438(10) . ?
B9 F14 1.356(10) . ?
B10 O1 1.398(11) . ?
B10 O8 1.401(11) . ?
B10 O12 1.338(12) . ?
B11 O4 1.487(11) . ?
B11 O14 1.476(11) . ?
B11 O18 1.408(12) . ?
B11 F2 1.408(10) 1_655 ?
B12 O1 1.393(12) . ?
B12 O18 1.357(12) 2_546 ?
B12 O20 1.349(12) 1_455 ?
B13 O2 1.380(11) . ?
B13 O17 1.294(12) 2_545 ?
B13 O19 1.404(11) 2_745 ?
B14 O6 1.441(12) 2 ?
B14 O7 1.419(12) 2 ?
B14 O17 1.497(11) . ?
B14 F1 1.429(10) . ?
B15 O7 1.359(12) . ?
B15 O9 1.360(11) 2_645 ?
B15 O16 1.387(11) 1_655 ?
B16 O4 1.293(12) . ?
B16 O5 1.383(11) . ?
B16 O11 1.403(11) . ?

loop_
_geom_torsion_atom_site_label_1
_geom_torsion_atom_site_label_2
_geom_torsion_atom_site_label_3
_geom_torsion_atom_site_label_4
_geom_torsion
_geom_torsion_site_symmetry_1
_geom_torsion_site_symmetry_2
_geom_torsion_site_symmetry_3
_geom_torsion_site_symmetry_4
_geom_torsion_publ_flag
Ba1 B6 O9 Ba4 -177.0(16) 2_556 . . . ?
Ba1 B6 O9 B15 -54(2) 2_556 . . 2_655 ?
Ba1 B8 O11 Ba4 97.8(8) . . . . ?
Ba1 B8 O11 B16 -102.1(8) . . . . ?
Ba1 B8 F9 Ba2 63.5(11) . . . . ?
Ba1 B8 F11 Ba2 -178.8(3) . . . . ?
Ba1 B8 F13 Ba1 121.9(5) . . . 1_455 ?
Ba1 B10 O1 B12 -154.3(8) . . . . ?
Ba1 B10 O8 Ba3 -119.3(11) . . . . ?
Ba1 B10 O8 B3 80.3(14) . . . 1_455 ?
Ba1 B10 O12 B9 166.5(8) . . . . ?
Ba1 B11 O4 Ba2 -138.8(6) 2_656 . . . ?
Ba1 B11 O4 B16 60.4(11) 2_656 . . . ?
Ba1 B11 O14 B1 -131.9(8) 2_656 . . . ?
Ba1 B11 O18 B12 -173.3(10) 2_656 . . 2_556 ?
Ba2 B3 O3 B2 170.1(9) 2_646 . . 1_655 ?
Ba2 B3 O20 B12 132.1(8) 2_646 . . 1_655 ?
Ba2 B3 F3 Ba3 105.7(9) 2_646 . . . ?
Ba2 B7 F6 Ba1 -141.4(6) 1_655 . . . ?
Ba2 B7 F8 Ba2 170.9(7) 1_655 . . . ?
Ba2 B13 O2 B2 161.3(8) 2_646 . . . ?
Ba3 B4 O19 Ba2 19.6(16) . . . 1_654 ?
Ba3 B4 O19 B13 -166.5(9) . . . 2_755 ?
Ba3 B4 F7 Ba3 -179.2(7) . . . 1_655 ?
Ba3 B4 F16 Ba4 140.0(6) . . . 1_655 ?
Ba3 B5 O13 B7 179.3(8) . . . 1_554 ?
Ba3 B5 O16 B15 -166.6(8) . . . 1_455 ?
Ba3 B14 O17 Ba4 -137.8(6) 2 . . 1_455 ?
Ba3 B14 O17 B13 50.0(12) 2 . . 2 ?
Ba3 B14 F1 Ba4 -93.2(10) 2 . . . ?
Ba3 B14 F1 Ba4 142.2(4) 2 . . 1_455 ?
Ba4 B6 O9 B15 123.2(8) . . . 2_655 ?
Ba4 B14 O17 B13 -172.2(9) 1_455 . . 2 ?
Ba4 B14 F1 Ba4 124.6(9) 1_455 . . . ?
Ba4 B16 O4 Ba2 118.7(11) . . . . ?
Ba4 B16 O4 B11 -85.8(13) . . . . ?
Ba4 B16 O5 B1 153.0(8) . . . . ?
Ba4 B16 O11 B8 -168.1(8) . . . . ?
O1 B10 O8 Ba3 162.0(5) . . . . ?
O1 B10 O8 B3 1.6(12) . . . 1_455 ?
O1 B10 O12 Ba1 28.7(7) . . . . ?
O1 B10 O12 B9 -164.7(7) . . . . ?
O2 B2 O6 Ba3 -115.6(8) . . . . ?
O2 B2 O6 B14 3.7(12) . . . 2_545 ?
O3 B2 O2 Ba2 -38.4(13) 1_455 . . 2_646 ?
O3 B2 O2 B13 169.2(8) 1_455 . . . ?
O3 B2 O6 Ba3 66.4(9) 1_455 . . . ?
O3 B2 O6 B14 -174.2(8) 1_455 . . 2_545 ?
O3 B3 O20 Ba2 -5.2(7) . . . 2_646 ?
O3 B3 O20 B12 126.9(9) . . . 1_655 ?
O3 B3 F3 Ba3 162.7(6) . . . . ?
O4 B11 O14 Ba1 129.5(6) . . . 2_656 ?
O4 B11 O14 B1 -2.4(10) . . . . ?
O4 B11 O18 Ba1 -128.2(6) . . . 2_656 ?
O4 B11 O18 B12 58.5(12) . . . 2_556 ?
O4 B16 O5 Ba4 -146.7(8) . . . . ?
O4 B16 O5 B1 6.3(13) . . . . ?
O4 B16 O11 Ba4 149.1(9) . . . . ?
O4 B16 O11 B8 -19.1(14) . . . . ?
O5 B1 O14 Ba1 -123.1(7) . . . 2_656 ?
O5 B1 O14 B11 3.7(12) . . . . ?
O5 B1 O15 Ba4 -39.8(11) . . . 1_655 ?
O5 B1 O15 B6 148.4(8) . . . 1_655 ?
O5 B16 O4 Ba2 -160.9(6) . . . . ?
O5 B16 O4 B11 -5.4(13) . . . . ?
O5 B16 O11 Ba4 -29.5(7) . . . . ?
O5 B16 O11 B8 162.3(7) . . . . ?
O6 B2 O2 Ba2 143.5(7) . . . 2_646 ?
O6 B2 O2 B13 -8.9(12) . . . . ?
O6 B14 O17 Ba4 161.1(5) 2 . . 1_455 ?
O6 B14 O17 B13 -11.1(11) 2 . . 2 ?
O6 B14 F1 Ba4 -157.8(6) 2 . . 1_455 ?
O6 B14 F1 Ba4 -33.2(13) 2 . . . ?
O7 B14 O17 Ba4 -79.6(7) 2 . . 1_455 ?
O7 B14 O17 B13 108.3(10) 2 . . 2 ?
O7 B14 F1 Ba4 -152.2(7) 2 . . . ?
O7 B14 F1 Ba4 83.1(7) 2 . . 1_455 ?
O8 B3 O3 Ba2 133.4(6) 1_655 . . 2_646 ?
O8 B3 O3 B2 -56.5(11) 1_655 . . 1_655 ?
O8 B3 O20 Ba2 -129.5(7) 1_655 . . 2_646 ?
O8 B3 O20 B12 2.6(12) 1_655 . . 1_655 ?
O8 B3 F3 Ba3 -79.0(11) 1_655 . . . ?
O8 B10 O1 Ba1 147.3(7) . . . . ?
O8 B10 O1 B12 -7.0(12) . . . . ?
O8 B10 O12 Ba1 -149.2(8) . . . . ?
O8 B10 O12 B9 17.3(13) . . . . ?
O9 B15 O7 Ba3 -131.3(8) 2_645 . . . ?
O9 B15 O7 B14 31.6(15) 2_645 . . 2_545 ?
O10 B5 O13 Ba3 -158.6(8) 1_554 . . . ?
O10 B5 O13 B7 20.8(14) 1_554 . . 1_554 ?
O10 B5 O16 Ba3 158.5(7) 1_554 . . . ?
O10 B5 O16 B15 -8.1(11) 1_554 . . 1_455 ?
O10 B6 O9 Ba4 -129.7(7) 2_556 . . . ?
O10 B6 O9 B15 -6.5(12) 2_556 . . 2_655 ?
O11 B8 F9 Ba2 -96.4(6) . . . . ?
O11 B8 F11 Ba1 -83.7(7) . . . . ?
O11 B8 F11 Ba2 97.4(7) . . . . ?
O11 B8 F13 Ba1 -151.0(4) . . . 1_455 ?
O11 B8 F13 Ba1 87.0(6) . . . . ?
O11 B16 O4 Ba2 20.7(13) . . . . ?
O11 B16 O4 B11 176.2(8) . . . . ?
O11 B16 O5 Ba4 31.9(8) . . . . ?
O11 B16 O5 B1 -175.1(8) . . . . ?
O12 B9 F10 Ba3 -100.6(6) . . . . ?
O12 B9 F10 Ba4 78.9(7) . . . . ?
O12 B9 F12 Ba4 -86.1(6) . . . . ?
O12 B9 F12 Ba4 153.2(4) . . . 1_655 ?
O12 B9 F14 Ba3 98.0(6) . . . . ?
O12 B10 O1 Ba1 -30.7(8) . . . . ?
O12 B10 O1 B12 175.0(8) . . . . ?
O12 B10 O8 Ba3 -20.1(13) . . . . ?
O12 B10 O8 B3 179.5(9) . . . 1_455 ?
O13 B5 O16 Ba3 -16.8(7) . . . . ?
O13 B5 O16 B15 176.6(8) . . . 1_455 ?
O13 B7 F6 Ba1 43.7(12) 1_556 . . . ?
O13 B7 F8 Ba2 145.1(6) 1_556 . . 1_655 ?
O13 B7 F8 Ba2 -44.0(11) 1_556 . . . ?
O13 B7 F15 Ba2 -148.6(5) 1_556 . . 1_655 ?
O14 B1 O5 Ba4 136.4(7) . . . . ?
O14 B1 O5 B16 -5.3(12) . . . . ?
O14 B1 O15 Ba4 137.4(7) . . . 1_655 ?
O14 B1 O15 B6 -34.4(14) . . . 1_655 ?
O14 B11 O4 Ba2 164.0(5) . . . . ?
O14 B11 O4 B16 3.2(11) . . . . ?
O14 B11 O18 Ba1 -6.4(7) . . . 2_656 ?
O14 B11 O18 B12 -179.7(7) . . . 2_556 ?
O15 B1 O5 Ba4 -46.3(12) . . . . ?
O15 B1 O5 B16 172.0(8) . . . . ?
O15 B1 O14 Ba1 59.7(10) . . . 2_656 ?
O15 B1 O14 B11 -173.4(8) . . . . ?
O15 B6 O9 Ba4 -6.2(7) 1_455 . . . ?
O15 B6 O9 B15 117.0(10) 1_455 . . 2_655 ?
O16 B5 O13 Ba3 16.4(7) . . . . ?
O16 B5 O13 B7 -164.2(7) . . . 1_554 ?
O16 B15 O7 Ba3 49.8(10) 1_655 . . . ?
O16 B15 O7 B14 -147.4(9) 1_655 . . 2_545 ?
O17 B13 O2 Ba2 -157.8(8) 2_545 . . 2_646 ?
O17 B13 O2 B2 3.5(13) 2_545 . . . ?
O17 B14 F1 Ba4 86.5(10) . . . . ?
O17 B14 F1 Ba4 -38.1(6) . . . 1_455 ?
O18 B11 O4 Ba2 -77.5(8) . . . . ?
O18 B11 O4 B16 121.7(9) . . . . ?
O18 B11 O14 Ba1 6.5(7) . . . 2_656 ?
O18 B11 O14 B1 -125.4(9) . . . . ?
O18 B12 O1 Ba1 45.9(12) 2_546 . . . ?
O18 B12 O1 B10 -171.3(8) 2_546 . . . ?
O19 B4 F5 Ba3 149.5(6) . . . . ?
O19 B4 F7 Ba3 33.5(12) . . . 1_655 ?
O19 B4 F7 Ba3 -147.3(6) . . . . ?
O19 B4 F16 Ba4 -44.4(12) . . . 1_655 ?
O19 B13 O2 Ba2 21.7(8) 2_745 . . 2_646 ?
O19 B13 O2 B2 -176.9(8) 2_745 . . . ?
O20 B3 O3 Ba2 5.3(7) . . . 2_646 ?
O20 B3 O3 B2 175.4(7) . . . 1_655 ?
O20 B3 F3 Ba3 47.2(14) . . . . ?
O20 B12 O1 Ba1 -132.8(7) 1_455 . . . ?
O20 B12 O1 B10 10.1(12) 1_455 . . . ?
F1 B14 O17 Ba4 42.5(6) . . . 1_455 ?
F1 B14 O17 B13 -129.7(9) . . . 2 ?
F2 B11 O4 Ba2 46.4(7) 1_655 . . . ?
F2 B11 O4 B16 -114.4(9) 1_655 . . . ?
F2 B11 O14 Ba1 -114.5(6) 1_655 . . 2_656 ?
F2 B11 O14 B1 113.6(8) 1_655 . . . ?
F2 B11 O18 Ba1 111.8(6) 1_655 . . 2_656 ?
F2 B11 O18 B12 -61.5(12) 1_655 . . 2_556 ?
F3 B3 O3 Ba2 -112.1(7) . . . 2_646 ?
F3 B3 O3 B2 58.0(12) . . . 1_655 ?
F3 B3 O20 Ba2 111.6(7) . . . 2_646 ?
F3 B3 O20 B12 -116.3(9) . . . 1_655 ?
F4 B6 O9 Ba4 110.3(6) 2_656 . . . ?
F4 B6 O9 B15 -126.5(8) 2_656 . . 2_655 ?
F5 B4 O19 Ba2 -32.5(11) . . . 1_654 ?
F5 B4 O19 B13 141.3(8) . . . 2_755 ?
F5 B4 F7 Ba3 -22.8(6) . . . . ?
F5 B4 F7 Ba3 158.0(4) . . . 1_655 ?
F5 B4 F16 Ba4 -167.8(4) . . . 1_655 ?
F6 B7 F8 Ba2 84.1(8) . . . . ?
F6 B7 F8 Ba2 -86.8(6) . . . 1_655 ?
F6 B7 F15 Ba2 84.8(6) . . . 1_655 ?
F7 B4 O19 Ba2 87.9(8) . . . 1_654 ?
F7 B4 O19 B13 -98.2(10) . . . 2_755 ?
F7 B4 F5 Ba3 25.3(6) . . . . ?
F7 B4 F16 Ba4 79.2(9) . . . 1_655 ?
F8 B7 F6 Ba1 -82.1(10) . . . . ?
F8 B7 F15 Ba2 -29.7(5) . . . 1_655 ?
F9 B8 O11 Ba4 -92.4(11) . . . . ?
F9 B8 O11 B16 67.6(10) . . . . ?
F9 B8 F11 Ba1 155.5(5) . . . . ?
F9 B8 F11 Ba2 -23.4(7) . . . . ?
F9 B8 F13 Ba1 -24.8(10) . . . 1_455 ?
F9 B8 F13 Ba1 -146.7(6) . . . . ?
F10 B9 O12 Ba1 -149.9(6) . . . . ?
F10 B9 O12 B10 54.0(11) . . . . ?
F10 B9 F12 Ba4 31.5(5) . . . . ?
F10 B9 F12 Ba4 -89.2(6) . . . 1_655 ?
F10 B9 F14 Ba3 -26.1(7) . . . . ?
F11 B8 O11 Ba4 151.2(5) . . . . ?
F11 B8 O11 B16 -48.7(11) . . . . ?
F11 B8 F9 Ba2 22.9(7) . . . . ?
F11 B8 F13 Ba1 -32.9(5) . . . . ?
F11 B8 F13 Ba1 89.1(7) . . . 1_455 ?
F12 B9 O12 Ba1 -36.7(12) . . . . ?
F12 B9 O12 B10 167.3(7) . . . . ?
F12 B9 F10 Ba3 143.5(4) . . . . ?
F12 B9 F10 Ba4 -36.9(5) . . . . ?
F12 B9 F14 Ba3 -139.4(5) . . . . ?
F13 B8 O11 Ba4 33.2(13) . . . . ?
F13 B8 O11 B16 -166.7(7) . . . . ?
F13 B8 F9 Ba2 137.7(6) . . . . ?
F13 B8 F11 Ba1 37.4(6) . . . . ?
F13 B8 F11 Ba2 -141.4(5) . . . . ?
F14 B9 O12 Ba1 87.2(11) . . . . ?
F14 B9 O12 B10 -68.8(9) . . . . ?
F14 B9 F10 Ba3 25.8(7) . . . . ?
F14 B9 F10 Ba4 -154.7(5) . . . . ?
F14 B9 F12 Ba4 147.6(5) . . . . ?
F14 B9 F12 Ba4 26.9(9) . . . 1_655 ?
F15 B7 F6 Ba1 167.4(4) . . . . ?
F15 B7 F8 Ba2 26.7(5) . . . 1_655 ?
F15 B7 F8 Ba2 -162.4(4) . . . . ?
F16 B4 O19 Ba2 -151.6(5) . . . 1_654 ?
F16 B4 O19 B13 22.3(12) . . . 2_755 ?
F16 B4 F5 Ba3 -88.4(6) . . . . ?
F16 B4 F7 Ba3 90.0(5) . . . . ?
F16 B4 F7 Ba3 -89.2(8) . . . 1_655 ?

loop_
_twin_individual_id
_twin_individual_mass_fraction_refined
1 0.52(2)
2 0.48(2)
